data_7126432
loop_
_publ_author_name
'Li, Wei'
'Wu, Hongping'
'Yu, Hongwei'
'Hu, Zhanggui'
'Wang, Jiyang'
'Wu, Yicheng'

_publ_section_title
;
 Ba<sub>6</sub>BO<sub>3</sub>Cl<sub>9</sub> and
 Pb<sub>6</sub>BO<sub>4</sub>Cl<sub>7</sub>: structural insights into
 ortho-borates with uncondensed BO<sub>4</sub> tetrahedra.
;
_journal_issue 45
_journal_name_full 'Chemical communications (Cambridge, England)'
_journal_page_first 6086
_journal_page_last 6089
_journal_paper_doi 10.1039/d0cc01927e
_journal_volume 56
_journal_year 2020
_chemical_formula_sum 'B Cl7 O4 Pb6'
_chemical_formula_weight 1566
_space_group_crystal_system triclinic
_space_group_IT_number 2
_space_group_name_Hall '-P 1'
_space_group_name_H-M_alt 'P -1'
_audit_creation_method SHELXL-2018/3
_audit_update_record
;
2019-12-12 deposited with the CCDC.	2020-04-22 downloaded from the CCDC.
;
_cell_angle_alpha 89.522(13)
_cell_angle_beta 89.663(14)
_cell_angle_gamma 69.942(12)
_cell_formula_units_Z 2
_cell_length_a 8.001(3)
_cell_length_b 8.054(3)
_cell_length_c 13.116(5)
_cell_measurement_reflns_used 2685
_cell_measurement_temperature 300(2)
_cell_measurement_theta_max 30.18
_cell_measurement_theta_min 3.10
_cell_volume 793.9(5)
_computing_structure_refinement 'SHELXL-2018/3 (Sheldrick, 2018)'
_computing_structure_solution 'SHELXT 2014/5 (Sheldrick, 2014)'
_diffrn_ambient_temperature 300(2)
_diffrn_measured_fraction_theta_full 0.998
_diffrn_measured_fraction_theta_max 0.996
_diffrn_measurement_device_type 'Bruker APEX-II CCD'
_diffrn_measurement_method '\f and \w scans'
_diffrn_radiation_type MoK\a
_diffrn_radiation_wavelength 0.71073
_diffrn_reflns_av_R_equivalents 0.0734
_diffrn_reflns_av_unetI/netI 0.0883
_diffrn_reflns_Laue_measured_fraction_full 0.998
_diffrn_reflns_Laue_measured_fraction_max 0.996
_diffrn_reflns_limit_h_max 10
_diffrn_reflns_limit_h_min -10
_diffrn_reflns_limit_k_max 10
_diffrn_reflns_limit_k_min -10
_diffrn_reflns_limit_l_max 17
_diffrn_reflns_limit_l_min -17
_diffrn_reflns_number 10851
_diffrn_reflns_point_group_measured_fraction_full 0.998
_diffrn_reflns_point_group_measured_fraction_max 0.996
_diffrn_reflns_theta_full 25.242
_diffrn_reflns_theta_max 28.282
_diffrn_reflns_theta_min 2.692
_exptl_absorpt_coefficient_mu 64.562
_exptl_crystal_colour colorless
_exptl_crystal_density_diffrn 6.551
_exptl_crystal_description bulk
_exptl_crystal_F_000 1296
_exptl_crystal_size_max 0.024
_exptl_crystal_size_mid 0.021
_exptl_crystal_size_min 0.016
_refine_diff_density_max 2.142
_refine_diff_density_min -2.991
_refine_diff_density_rms 0.540
_refine_ls_extinction_method none
_refine_ls_goodness_of_fit_ref 1.005
_refine_ls_hydrogen_treatment undef
_refine_ls_matrix_type full
_refine_ls_number_parameters 163
_refine_ls_number_reflns 3944
_refine_ls_number_restraints 0
_refine_ls_restrained_S_all 1.005
_refine_ls_R_factor_all 0.0832
_refine_ls_R_factor_gt 0.0481
_refine_ls_shift/su_max 0.001
_refine_ls_shift/su_mean 0.000
_refine_ls_structure_factor_coef Fsqd
_refine_ls_weighting_details 'w=1/[\s^2^(Fo^2^)+(0.0309P)^2^] where P=(Fo^2^+2Fc^2^)/3'
_refine_ls_weighting_scheme calc
_refine_ls_wR_factor_gt 0.0930
_refine_ls_wR_factor_ref 0.1089
_reflns_Friedel_coverage 0.000
_reflns_number_gt 2798
_reflns_number_total 3944
_reflns_threshold_expression 'I > 2\s(I)'
_cod_data_source_file d0cc01927e2.cif
_cod_data_source_block gh_a
_cod_depositor_comments 'Adding full bibliography for 7126431--7126432.cif.'
_cod_database_code 7126432
_shelx_shelxl_version_number 2018/3
_shelx_space_group_comment
;
The symmetry employed for this shelxl refinement is uniquely defined
by the following loop, which should always be used as a source of
symmetry information in preference to the above space-group names.
They are only intended as comments.
;

loop_
_space_group_symop_operation_xyz
'x, y, z'
'-x, -y, -z'

loop_
_atom_site_label
_atom_site_type_symbol
_atom_site_fract_x
_atom_site_fract_y
_atom_site_fract_z
_atom_site_U_iso_or_equiv
_atom_site_adp_type
_atom_site_occupancy
_atom_site_site_symmetry_order
_atom_site_calc_flag
_atom_site_refinement_flags_posn
_atom_site_refinement_flags_adp
_atom_site_refinement_flags_occupancy
_atom_site_disorder_assembly
_atom_site_disorder_group
Pb01 Pb 0.10800(9) 0.01091(9) 0.86786(5) 0.03126(18) Uani 1 1 d . . . . .
B1 B 0.222(2) 0.261(3) 0.7492(14) 0.027(4) Uani 1 1 d . . . . .
O1 O 0.0404(14) 0.2549(14) 0.7494(9) 0.027(3) Uani 1 1 d . . . . .
Pb02 Pb 0.54576(9) -0.01785(9) 0.67655(6) 0.02990(17) Uani 1 1 d . . . . .
Cl2 Cl 0.0166(6) -0.1504(6) 0.6843(3) 0.0342(10) Uani 1 1 d . . . . .
Pb03 Pb 0.43853(9) 0.28933(10) 0.92540(5) 0.03253(18) Uani 1 1 d . . . . .
Cl3 Cl 0.7203(5) -0.0665(6) 0.9354(3) 0.0314(10) Uani 1 1 d . . . . .
Pb04 Pb 0.35836(10) 0.51377(9) 0.64889(5) 0.03239(18) Uani 1 1 d . . . . .
Pb05 Pb 0.03790(9) 0.20046(9) 0.57286(5) 0.03250(18) Uani 1 1 d . . . . .
Pb06 Pb -0.09454(9) 0.54752(9) 0.80751(6) 0.03393(18) Uani 1 1 d . . . . .
Cl07 Cl 0.4488(6) 0.7011(6) 0.8165(4) 0.0355(10) Uani 1 1 d . . . . .
Cl09 Cl 0.6509(6) 0.1317(6) 0.4905(3) 0.0316(10) Uani 1 1 d . . . . .
Cl0A Cl 0.6572(6) 0.2670(6) 0.7466(3) 0.0323(10) Uani 1 1 d . . . . .
Cl0B Cl -0.1955(7) 0.5665(6) 0.5804(4) 0.0380(11) Uani 1 1 d . . . . .
Cl0D Cl -0.1367(7) 0.3583(6) 0.9848(4) 0.0434(12) Uani 1 1 d . . . . .
O00E O 0.2930(14) 0.2272(13) 0.6444(7) 0.018(2) Uani 1 1 d . . . . .
O00F O 0.2185(14) 0.4358(14) 0.7854(8) 0.024(3) Uani 1 1 d . . . . .
O00G O 0.3354(14) 0.1217(14) 0.8192(8) 0.022(2) Uani 1 1 d . . . . .

loop_
_atom_site_aniso_label
_atom_site_aniso_U_11
_atom_site_aniso_U_22
_atom_site_aniso_U_33
_atom_site_aniso_U_23
_atom_site_aniso_U_13
_atom_site_aniso_U_12
Pb01 0.0379(4) 0.0343(4) 0.0276(4) 0.0015(3) 0.0014(3) -0.0202(3)
B1 0.022(9) 0.047(13) 0.015(10) -0.011(8) -0.004(8) -0.015(9)
O1 0.020(6) 0.021(6) 0.039(7) 0.012(5) -0.006(6) -0.004(5)
Pb02 0.0266(3) 0.0257(3) 0.0360(4) -0.0016(3) 0.0020(3) -0.0070(3)
Cl2 0.035(2) 0.031(2) 0.035(3) 0.0012(19) -0.001(2) -0.0099(19)
Pb03 0.0333(4) 0.0386(4) 0.0278(4) -0.0074(3) -0.0032(3) -0.0149(3)
Cl3 0.028(2) 0.036(2) 0.029(2) 0.0013(19) -0.0035(19) -0.0094(19)
Pb04 0.0389(4) 0.0327(4) 0.0296(4) 0.0060(3) -0.0018(3) -0.0176(3)
Pb05 0.0348(4) 0.0320(4) 0.0307(4) -0.0033(3) -0.0104(3) -0.0111(3)
Pb06 0.0310(4) 0.0299(4) 0.0351(4) -0.0001(3) 0.0054(3) -0.0030(3)
Cl07 0.038(2) 0.030(2) 0.043(3) -0.0028(19) -0.005(2) -0.017(2)
Cl09 0.034(2) 0.033(2) 0.031(2) -0.0010(18) 0.001(2) -0.0154(19)
Cl0A 0.027(2) 0.035(2) 0.039(3) 0.0003(19) -0.005(2) -0.0146(18)
Cl0B 0.049(3) 0.029(2) 0.033(3) 0.0021(19) -0.002(2) -0.008(2)
Cl0D 0.054(3) 0.034(3) 0.035(3) 0.003(2) 0.007(2) -0.006(2)
O00E 0.026(6) 0.019(5) 0.011(5) -0.009(4) 0.005(5) -0.009(5)
O00F 0.034(6) 0.023(6) 0.023(6) 0.002(5) -0.001(5) -0.020(5)
O00G 0.028(6) 0.033(6) 0.009(5) -0.001(5) 0.005(5) -0.015(5)

loop_
_atom_type_symbol
_atom_type_description
_atom_type_scat_dispersion_real
_atom_type_scat_dispersion_imag
_atom_type_scat_source
B B 0.0013 0.0007 'International Tables Vol C Tables 4.2.6.8 and 6.1.1.4'
Cl Cl 0.1484 0.1585 'International Tables Vol C Tables 4.2.6.8 and 6.1.1.4'
O O 0.0106 0.0060 'International Tables Vol C Tables 4.2.6.8 and 6.1.1.4'
Pb Pb -3.3944 10.1111 'International Tables Vol C Tables 4.2.6.8 and 6.1.1.4'

loop_
_geom_angle_atom_site_label_1
_geom_angle_atom_site_label_2
_geom_angle_atom_site_label_3
_geom_angle
_geom_angle_site_symmetry_1
_geom_angle_site_symmetry_3
_geom_angle_publ_flag
O00G Pb01 O1 60.8(4) . . ?
O00G Pb01 B1 30.6(4) . . ?
O1 Pb01 B1 30.1(4) . . ?
O00G Pb01 Cl2 106.8(3) . . ?
O1 Pb01 Cl2 79.3(3) . . ?
B1 Pb01 Cl2 93.2(4) . . ?
O00G Pb01 Cl3 73.9(3) . 2_657 ?
O1 Pb01 Cl3 114.3(3) . 2_657 ?
B1 Pb01 Cl3 94.8(3) . 2_657 ?
Cl2 Pb01 Cl3 163.00(12) . 2_657 ?
O00G Pb01 Cl07 70.5(3) . 1_545 ?
O1 Pb01 Cl07 114.2(3) . 1_545 ?
B1 Pb01 Cl07 92.6(4) . 1_545 ?
Cl2 Pb01 Cl07 75.33(12) . 1_545 ?
Cl3 Pb01 Cl07 89.31(12) 2_657 1_545 ?
O1 B1 O00E 108.2(13) . . ?
O1 B1 O00F 109.9(14) . . ?
O00E B1 O00F 111.2(14) . . ?
O1 B1 O00G 109.3(14) . . ?
O00E B1 O00G 109.4(14) . . ?
O00F B1 O00G 108.8(12) . . ?
O1 B1 Pb06 54.8(8) . . ?
O00E B1 Pb06 125.1(11) . . ?
O00F B1 Pb06 55.1(8) . . ?
O00G B1 Pb06 125.5(10) . . ?
O1 B1 Pb05 54.8(8) . . ?
O00E B1 Pb05 53.5(7) . . ?
O00F B1 Pb05 125.7(11) . . ?
O00G B1 Pb05 125.5(11) . . ?
Pb06 B1 Pb05 89.6(5) . . ?
O1 B1 Pb01 55.4(8) . . ?
O00E B1 Pb01 123.5(11) . . ?
O00F B1 Pb01 125.2(11) . . ?
O00G B1 Pb01 53.9(7) . . ?
Pb06 B1 Pb01 91.0(5) . . ?
Pb05 B1 Pb01 90.5(5) . . ?
O1 B1 Pb04 129.3(11) . . ?
O00E B1 Pb04 60.3(8) . . ?
O00F B1 Pb04 51.1(7) . . ?
O00G B1 Pb04 121.2(10) . . ?
Pb06 B1 Pb04 89.8(6) . . ?
Pb05 B1 Pb04 95.5(5) . . ?
Pb01 B1 Pb04 174.0(7) . . ?
B1 O1 Pb06 94.7(10) . . ?
B1 O1 Pb05 94.7(9) . . ?
Pb06 O1 Pb05 118.5(4) . . ?
B1 O1 Pb01 94.5(9) . . ?
Pb06 O1 Pb01 120.2(5) . . ?
Pb05 O1 Pb01 119.4(5) . . ?
O00E Pb02 O00G 60.0(3) . . ?
O00E Pb02 Cl0A 78.5(3) . . ?
O00G Pb02 Cl0A 75.1(3) . . ?
O00E Pb02 Cl09 78.1(3) . . ?
O00G Pb02 Cl09 132.1(3) . . ?
Cl0A Pb02 Cl09 74.67(13) . . ?
O00E Pb02 Cl09 74.7(3) . 2_656 ?
O00G Pb02 Cl09 109.9(3) . 2_656 ?
Cl0A Pb02 Cl09 144.25(12) . 2_656 ?
Cl09 Pb02 Cl09 77.02(13) . 2_656 ?
O00G Pb03 O00F 59.8(4) . . ?
O00G Pb03 Cl0A 78.4(3) . . ?
O00F Pb03 Cl0A 75.7(3) . . ?
O00G Pb03 Cl3 76.4(3) . . ?
O00F Pb03 Cl3 130.7(3) . . ?
Cl0A Pb03 Cl3 74.35(12) . . ?
Pb03 Cl3 Pb01 97.12(14) . 2_657 ?
O00F Pb04 O00E 60.4(4) . . ?
O00F Pb04 Cl0A 80.3(3) . . ?
O00E Pb04 Cl0A 76.4(2) . . ?
O00F Pb04 Cl07 77.5(3) . . ?
O00E Pb04 Cl07 131.5(2) . . ?
Cl0A Pb04 Cl07 73.76(13) . . ?
O00F Pb04 B1 30.0(4) . . ?
O00E Pb04 B1 30.4(4) . . ?
Cl0A Pb04 B1 74.9(4) . . ?
Cl07 Pb04 B1 104.1(4) . . ?
O00E Pb05 O1 61.2(4) . . ?
O00E Pb05 B1 30.7(4) . . ?
O1 Pb05 B1 30.5(4) . . ?
O00E Pb05 Cl0B 99.8(3) . . ?
O1 Pb05 Cl0B 79.4(3) . . ?
B1 Pb05 Cl0B 89.1(4) . . ?
O00E Pb05 Cl09 73.6(3) . 2_656 ?
O1 Pb05 Cl09 111.9(3) . 2_656 ?
B1 Pb05 Cl09 93.5(4) . 2_656 ?
Cl0B Pb05 Cl09 160.04(13) . 2_656 ?
O1 Pb06 O00F 61.3(4) . . ?
O1 Pb06 Cl0D 80.2(3) . . ?
O00F Pb06 Cl0D 101.4(3) . . ?
O1 Pb06 B1 30.5(4) . . ?
O00F Pb06 B1 30.8(4) . . ?
Cl0D Pb06 B1 91.2(4) . . ?
O1 Pb06 Cl0B 75.8(3) . . ?
O00F Pb06 Cl0B 97.4(3) . . ?
Cl0D Pb06 Cl0B 137.24(15) . . ?
B1 Pb06 Cl0B 85.7(4) . . ?
Pb04 Cl07 Pb01 106.27(14) . 1_565 ?
Pb02 Cl09 Pb02 102.98(13) . 2_656 ?
Pb02 Cl09 Pb05 97.35(12) . 2_656 ?
Pb02 Cl09 Pb05 83.56(12) 2_656 2_656 ?
Pb04 Cl0A Pb03 88.50(13) . . ?
Pb04 Cl0A Pb02 89.64(12) . . ?
Pb03 Cl0A Pb02 88.18(12) . . ?
Pb05 Cl0B Pb06 85.45(11) . . ?
B1 O00E Pb05 95.9(9) . . ?
B1 O00E Pb02 99.2(9) . . ?
Pb05 O00E Pb02 121.9(4) . . ?
B1 O00E Pb04 89.3(9) . . ?
Pb05 O00E Pb04 123.9(4) . . ?
Pb02 O00E Pb04 112.1(4) . . ?
B1 O00F Pb04 98.8(9) . . ?
B1 O00F Pb06 94.1(9) . . ?
Pb04 O00F Pb06 122.6(4) . . ?
B1 O00F Pb03 90.8(8) . . ?
Pb04 O00F Pb03 111.2(4) . . ?
Pb06 O00F Pb03 124.4(4) . . ?
B1 O00G Pb03 100.5(9) . . ?
B1 O00G Pb01 95.5(9) . . ?
Pb03 O00G Pb01 122.7(4) . . ?
B1 O00G Pb02 91.3(8) . . ?
Pb03 O00G Pb02 113.6(4) . . ?
Pb01 O00G Pb02 120.7(5) . . ?

loop_
_geom_bond_atom_site_label_1
_geom_bond_atom_site_label_2
_geom_bond_distance
_geom_bond_site_symmetry_2
_geom_bond_publ_flag
Pb01 O00G 2.367(10) . ?
Pb01 O1 2.407(10) . ?
Pb01 B1 2.92(2) . ?
Pb01 Cl2 2.957(5) . ?
Pb01 Cl3 3.038(4) 2_657 ?
Pb01 Cl07 3.075(5) 1_545 ?
B1 O1 1.47(2) . ?
B1 O00E 1.48(2) . ?
B1 O00F 1.48(2) . ?
B1 O00G 1.49(2) . ?
B1 Pb06 2.88(2) . ?
B1 Pb05 2.882(17) . ?
B1 Pb04 2.92(2) . ?
O1 Pb06 2.361(12) . ?
O1 Pb05 2.362(12) . ?
Pb02 O00E 2.328(10) . ?
Pb02 O00G 2.509(11) . ?
Pb02 Cl0A 2.889(4) . ?
Pb02 Cl09 2.956(4) . ?
Pb02 Cl09 3.030(5) 2_656 ?
Pb03 O00G 2.292(11) . ?
Pb03 O00F 2.537(10) . ?
Pb03 Cl0A 2.888(5) . ?
Pb03 Cl3 2.979(4) . ?
Pb04 O00F 2.301(10) . ?
Pb04 O00E 2.536(10) . ?
Pb04 Cl0A 2.836(4) . ?
Pb04 Cl07 2.908(5) . ?
Pb05 O00E 2.328(10) . ?
Pb05 Cl0B 2.901(5) . ?
Pb05 Cl09 3.080(5) 2_656 ?
Pb06 O00F 2.370(11) . ?
Pb06 Cl0D 2.850(5) . ?
Pb06 Cl0B 3.080(5) . ?
